data_7160213
loop_
_publ_author_name
'Cheruthu, Nusaiba Madappuram'
'Hashim, P. K.'
'Sahu, Saugata'
'Takahashi, Kiyonori'
'Nakamura, Takayoshi'
'Mitomo, Hideyuki'
'Ijiro, Kuniharu'
'Tamaoki, Nobuyuki'

_publ_section_title
;
 Azophotoswitches containing thiazole, isothiazole, thiadiazole, and
 isothiadiazole
;
_journal_name_full 'Organic &amp; Biomolecular Chemistry'
_journal_paper_doi 10.1039/D4OB01573H
_journal_year 2024
_chemical_formula_moiety 'C8 H6 N4 S'
_chemical_formula_sum 'C8 H6 N4 S'
_chemical_formula_weight 190.23
_space_group_crystal_system monoclinic
_space_group_IT_number 14
_space_group_name_Hall '-P 2yn'
_space_group_name_H-M_alt 'P 1 21/n 1'
_atom_sites_solution_hydrogens geom
_atom_sites_solution_primary dual
_audit_creation_date 2024-07-16
_audit_creation_method
;
Olex2 1.3-ac4
(compiled 2020.11.27 svn.r5f609507 for Rigaku Oxford Diffraction, GUI svn.r6214)
;
_audit_update_record
;
2024-07-16 deposited with the CCDC.	2024-11-06 downloaded from the CCDC.
;
_cell_angle_alpha 90
_cell_angle_beta 97.039(4)
_cell_angle_gamma 90
_cell_formula_units_Z 4
_cell_length_a 8.1698(4)
_cell_length_b 5.5451(3)
_cell_length_c 19.2296(9)
_cell_measurement_reflns_used 7106
_cell_measurement_temperature 200.00(14)
_cell_measurement_theta_max 71.9670
_cell_measurement_theta_min 2.3440
_cell_volume 864.58(8)
_computing_cell_refinement 'CrysAlisPro 1.171.41.99a (Rigaku OD, 2021)'
_computing_data_collection 'CrysAlisPro 1.171.41.99a (Rigaku OD, 2021)'
_computing_data_reduction 'CrysAlisPro 1.171.41.99a (Rigaku OD, 2021)'
_computing_molecular_graphics 'Olex2 1.3-ac4 (Dolomanov et al., 2009)'
_computing_publication_material 'Olex2 1.3-ac4 (Dolomanov et al., 2009)'
_computing_structure_refinement 'SHELXL 2018/3 (Sheldrick, 2015)'
_computing_structure_solution 'SHELXT  (Sheldrick, 2015)'
_diffrn_ambient_environment N~2~
_diffrn_ambient_temperature 200.00(14)
_diffrn_detector 'Hybrid Pixel Array Detector'
_diffrn_detector_area_resol_mean 5.8140
_diffrn_measured_fraction_theta_full 1.000
_diffrn_measured_fraction_theta_max 0.991
_diffrn_measurement_details
;
List of Runs (angles in degrees, time in seconds):

  # Type    Start    End  Width  t~exp~   \w     \q     \k     \f   Frames
#--------------------------------------------------------------------------
  1  \w    -89.00  89.00   0.50    1.37    --    0.00  46.00 -90.00  356
  2  \w    -84.00  94.00   0.50    5.48    --    5.00  37.00-180.00  356
  3  \w   -185.00  -6.00   0.50    5.48    --  -95.70  49.00 -17.48  358
  4  \w   -185.00  -6.00   0.50    5.48    --  -95.70  46.00 150.00  358
  5  \w   -185.00  -6.00   0.50    5.48    --  -95.70  55.00-104.90  358
  6  \w   -185.00  -6.00   0.50    5.48    --  -95.70  55.00-104.90  358
  7  \w   -185.00  -6.00   0.50    5.48    --  -95.70  54.00  89.06  358
  8  \w   -185.00  -6.00   0.50    5.48    --  -95.70  38.00-140.93  358
  9  \w   -185.00  -6.00   0.50    5.48    --  -95.70  55.00  41.60  358
 10  \w   -185.00  -6.00   0.50    5.48    --  -95.70  46.00 150.00  358
 11  \w   -185.00  -6.00   0.50    5.48    --  -95.70  52.00 140.44  358
 12  \w   -185.00  -6.00   0.50    5.48    --  -95.70  55.00 -37.38  358
 13  \w    -89.00  89.00   0.50    1.37    --    0.00  18.00  60.00  356
 14  \w    -89.00  89.00   0.50    1.37    --    0.00  46.00-180.00  356
 15  \w   -185.00  -6.00   0.50    5.48    --  -95.70   0.00 -90.00  358
 16  \w   -185.00 -74.00   0.50    5.48    --  -95.70  46.00  60.00  222
;
_diffrn_measurement_device 'four-circle diffractometer'
_diffrn_measurement_device_type 'XtaLAB AFC11 (RCD3): quarter-chi single'
_diffrn_measurement_method '\w scans'
_diffrn_orient_matrix_type 'CrysAlisPro convention (1999,Acta A55,543-557)'
_diffrn_orient_matrix_UB_11 0.0180777000
_diffrn_orient_matrix_UB_12 0.0364390000
_diffrn_orient_matrix_UB_13 0.0800177000
_diffrn_orient_matrix_UB_21 0.1837785000
_diffrn_orient_matrix_UB_22 -0.0682352000
_diffrn_orient_matrix_UB_23 0.0047537000
_diffrn_orient_matrix_UB_31 0.0445926000
_diffrn_orient_matrix_UB_32 0.2667297000
_diffrn_orient_matrix_UB_33 -0.0098369000
_diffrn_radiation_monochromator mirror
_diffrn_radiation_probe x-ray
_diffrn_radiation_type 'Cu K\a'
_diffrn_radiation_wavelength 1.54184
_diffrn_reflns_av_unetI/netI 0.0085
_diffrn_reflns_Laue_measured_fraction_full 1.000
_diffrn_reflns_Laue_measured_fraction_max 0.991
_diffrn_reflns_limit_h_max 10
_diffrn_reflns_limit_h_min -10
_diffrn_reflns_limit_k_max 6
_diffrn_reflns_limit_k_min -6
_diffrn_reflns_limit_l_max 23
_diffrn_reflns_limit_l_min -23
_diffrn_reflns_number 5133
_diffrn_reflns_point_group_measured_fraction_full 1.000
_diffrn_reflns_point_group_measured_fraction_max 0.991
_diffrn_reflns_theta_full 67.684
_diffrn_reflns_theta_max 72.627
_diffrn_reflns_theta_min 4.634
_diffrn_source 'Rotating-anode X-ray tube'
_diffrn_source_type 'Rigaku (Cu) X-ray Source'
_exptl_absorpt_coefficient_mu 2.954
_exptl_absorpt_correction_T_max 1.00000
_exptl_absorpt_correction_T_min 0.85321
_exptl_absorpt_correction_type multi-scan
_exptl_absorpt_process_details
;
CrysAlisPro 1.171.41.99a (Rigaku Oxford Diffraction, 2021)
Empirical absorption correction using spherical harmonics,
implemented in SCALE3 ABSPACK scaling algorithm.
;
_exptl_crystal_colour orange
_exptl_crystal_colour_primary orange
_exptl_crystal_density_diffrn 1.461
_exptl_crystal_description plate
_exptl_crystal_F_000 392
_exptl_crystal_size_max 0.24
_exptl_crystal_size_mid 0.16
_exptl_crystal_size_min 0.03
_refine_diff_density_max 0.135
_refine_diff_density_min -0.158
_refine_diff_density_rms 0.040
_refine_ls_extinction_method none
_refine_ls_goodness_of_fit_ref 1.059
_refine_ls_hydrogen_treatment constr
_refine_ls_matrix_type full
_refine_ls_number_parameters 159
_refine_ls_number_reflns 5133
_refine_ls_number_restraints 2
_refine_ls_restrained_S_all 1.059
_refine_ls_R_factor_all 0.0527
_refine_ls_R_factor_gt 0.0475
_refine_ls_shift/su_max 0.000
_refine_ls_shift/su_mean 0.000
_refine_ls_structure_factor_coef Fsqd
_refine_ls_weighting_details 'w=1/[\s^2^(Fo^2^)+(0.0808P)^2^+0.2122P] where P=(Fo^2^+2Fc^2^)/3'
_refine_ls_weighting_scheme calc
_refine_ls_wR_factor_gt 0.1371
_refine_ls_wR_factor_ref 0.1412
_reflns_Friedel_coverage 0.000
_reflns_number_gt 4535
_reflns_number_total 5133
_reflns_threshold_expression 'I > 2\s(I)'
_twin_special_details
;
Component 2 rotated by 179.9170\% 
around [-0.00 0.00 1.00] (reciprocal) or [0.27 -0.00 0.96] (direct)
;
_cod_data_source_file d4ob01573h2.cif
_cod_data_source_block exp_867_twin1_hklf4
_cod_database_code 7160213
_shelx_shelxl_version_number 2018/3
_chemical_oxdiff_formula C4H2N6S2
_chemical_oxdiff_usercomment 200K
_shelx_space_group_comment
;
The symmetry employed for this shelxl refinement is uniquely defined
by the following loop, which should always be used as a source of
symmetry information in preference to the above space-group names.
They are only intended as comments.
;
_olex2_refinement_description
;
1. Twinned data refinement
 Scales: 0.620(2)
 0.380(2)
2. Fixed Uiso
 At 1.2 times of:
  All C(H) groups
3. Restrained distances
 C7-C8 \\sim C7A-C8A
 with sigma of 0.02
4. Rigid bond restraints
 C8A, C7A
 with sigma for 1-2 distances of 0.001 and sigma for 1-3 distances of 0.001
5. Uiso/Uaniso restraints and constraints
Uanis(C8A) = Uanis(S1)
6. Others
 Sof(N1A)=Sof(N2A)=Sof(C7A)=Sof(S1A)=Sof(C8A)=Sof(H8A)=1-FVAR(1)
 Sof(S1)=Sof(C8)=Sof(H8)=Sof(N1)=Sof(N2)=Sof(C7)=FVAR(1)
7.a Aromatic/amide H refined with riding coordinates:
 C8(H8), C5(H5), C6(H6), C4(H4), C3(H3), C2(H2), C8A(H8A)
;
_olex2_submission_special_instructions 'No special instructions were received'
_oxdiff_exptl_absorpt_empirical_details
;
Empirical correction (ABSPACK) includes:
- Absorption correction using spherical harmonics
- Frame scaling
;
_oxdiff_exptl_absorpt_empirical_full_max 1.561
_oxdiff_exptl_absorpt_empirical_full_min 0.812
_oxdiff_twin_integration_method simultaneous
_oxdiff_twin_items 2

loop_
_space_group_symop_operation_xyz
'x, y, z'
'-x+1/2, y+1/2, -z+1/2'
'-x, -y, -z'
'x-1/2, -y-1/2, z-1/2'

loop_
_atom_site_label
_atom_site_type_symbol
_atom_site_fract_x
_atom_site_fract_y
_atom_site_fract_z
_atom_site_U_iso_or_equiv
_atom_site_adp_type
_atom_site_occupancy
_atom_site_site_symmetry_order
_atom_site_calc_flag
_atom_site_refinement_flags_posn
_atom_site_refinement_flags_adp
_atom_site_refinement_flags_occupancy
_atom_site_disorder_assembly
_atom_site_disorder_group
S1 S 0.0838(2) 0.8809(3) 0.58589(5) 0.0537(4) Uani 0.726(5) 1 d . . P A 1
C8 C 0.1718(17) 0.509(3) 0.6602(8) 0.146(8) Uani 0.726(5) 1 d D . P A 1
H8 H 0.210254 0.353538 0.675569 0.175 Uiso 0.726(5) 1 calc R U P A 1
N1 N 0.2212(5) 0.5702(11) 0.4849(2) 0.0451(9) Uani 0.726(5) 1 d . . P A 1
N2 N 0.2349(4) 0.4663(8) 0.54480(18) 0.0462(9) Uani 0.726(5) 1 d . . P A 1
C1 C 0.2949(3) 0.4393(5) 0.43335(12) 0.0505(7) Uani 1 1 d . . . . .
C7 C 0.1696(9) 0.5974(10) 0.5956(3) 0.0437(13) Uani 0.726(5) 1 d D . P A 1
C5 C 0.4463(4) 0.1273(7) 0.38472(18) 0.0693(9) Uani 1 1 d . . . . .
H5 H 0.502751 -0.022626 0.389376 0.083 Uiso 1 1 calc R U . . .
C6 C 0.3764(3) 0.2215(6) 0.44050(15) 0.0622(8) Uani 1 1 d . . . . .
H6 H 0.384340 0.136654 0.483696 0.075 Uiso 1 1 calc R U . . .
C4 C 0.4339(3) 0.2519(7) 0.32184(15) 0.0707(10) Uani 1 1 d . . . . .
H4 H 0.482946 0.187773 0.283511 0.085 Uiso 1 1 calc R U . . .
C3 C 0.3514(4) 0.4667(7) 0.31473(15) 0.0703(9) Uani 1 1 d . . . . .
H3 H 0.342757 0.551039 0.271427 0.084 Uiso 1 1 calc R U . . .
C2 C 0.2808(4) 0.5609(6) 0.37017(14) 0.0592(7) Uani 1 1 d . . . . .
H2 H 0.222489 0.709342 0.365027 0.071 Uiso 1 1 calc R U . . .
N1A N 0.2466(15) 0.452(3) 0.5085(9) 0.067(4) Uani 0.274(5) 1 d . . P A 2
N2A N 0.1874(17) 0.646(3) 0.5090(8) 0.072(4) Uani 0.274(5) 1 d . . P A 2
C7A C 0.144(3) 0.681(3) 0.5816(9) 0.052(4) Uani 0.274(5) 1 d D U P A 2
S1A S 0.1717(5) 0.5156(10) 0.6546(3) 0.0612(13) Uani 0.274(5) 1 d . . P A 2
N4 N 0.1032(3) 0.6963(5) 0.70377(11) 0.0662(8) Uani 1 1 d . . . . .
N3 N 0.0522(3) 0.8915(5) 0.67066(12) 0.0677(7) Uani 1 1 d . . . . .
C8A C 0.082(3) 0.886(4) 0.6021(9) 0.0537(4) Uani 0.274(5) 1 d D U P A 2
H8A H 0.058462 1.019728 0.571469 0.064 Uiso 0.274(5) 1 calc R U P A 2

loop_
_atom_site_aniso_label
_atom_site_aniso_U_11
_atom_site_aniso_U_22
_atom_site_aniso_U_33
_atom_site_aniso_U_23
_atom_site_aniso_U_13
_atom_site_aniso_U_12
S1 0.0682(6) 0.0545(6) 0.0404(7) -0.0021(6) 0.0145(6) -0.0009(4)
C8 0.177(13) 0.141(13) 0.123(12) -0.026(9) 0.029(8) -0.055(10)
N1 0.050(2) 0.051(3) 0.036(2) -0.0035(18) 0.0107(14) -0.0062(17)
N2 0.0552(19) 0.055(2) 0.0297(15) -0.0015(17) 0.0102(14) -0.0074(14)
C1 0.0459(14) 0.0616(19) 0.0455(12) -0.0099(11) 0.0116(10) -0.0100(12)
C7 0.046(3) 0.044(3) 0.041(2) 0.000(2) 0.0076(19) -0.005(2)
C5 0.0564(17) 0.062(2) 0.091(2) -0.0160(16) 0.0158(14) 0.0008(14)
C6 0.0565(16) 0.072(2) 0.0596(15) 0.0080(14) 0.0115(12) -0.0038(15)
C4 0.0542(16) 0.102(3) 0.0584(16) -0.0298(17) 0.0183(12) -0.0105(17)
C3 0.0655(18) 0.100(3) 0.0480(14) 0.0073(15) 0.0170(12) -0.0046(18)
C2 0.0586(16) 0.0611(19) 0.0599(15) 0.0013(13) 0.0147(12) -0.0044(14)
N1A 0.062(7) 0.061(8) 0.074(11) 0.001(8) -0.005(7) -0.013(6)
N2A 0.077(8) 0.072(10) 0.065(8) 0.002(6) 0.004(6) -0.019(7)
C7A 0.054(9) 0.055(8) 0.050(8) -0.006(7) 0.019(6) -0.007(7)
S1A 0.057(2) 0.064(3) 0.063(2) 0.025(2) 0.0111(17) -0.002(2)
N4 0.0837(18) 0.0736(19) 0.0445(11) -0.0088(11) 0.0215(11) -0.0136(14)
N3 0.0847(17) 0.0702(19) 0.0517(13) -0.0125(12) 0.0216(11) -0.0087(14)
C8A 0.0682(6) 0.0545(6) 0.0404(7) -0.0021(6) 0.0145(6) -0.0009(4)

loop_
_atom_type_symbol
_atom_type_description
_atom_type_scat_dispersion_real
_atom_type_scat_dispersion_imag
_atom_type_scat_source
C C 0.0181 0.0091 'International Tables Vol C Tables 4.2.6.8 and 6.1.1.4'
H H 0.0000 0.0000 'International Tables Vol C Tables 4.2.6.8 and 6.1.1.4'
N N 0.0311 0.0180 'International Tables Vol C Tables 4.2.6.8 and 6.1.1.4'
S S 0.3331 0.5567 'International Tables Vol C Tables 4.2.6.8 and 6.1.1.4'

loop_
_geom_angle_atom_site_label_1
_geom_angle_atom_site_label_2
_geom_angle_atom_site_label_3
_geom_angle
_geom_angle_site_symmetry_1
_geom_angle_site_symmetry_3
_geom_angle_publ_flag
N3 S1 C7 92.1(2) . . ?
C7 C8 N4 107.6(11) . . ?
N2 N1 C1 113.6(5) . . ?
N1 N2 C7 113.7(5) . . ?
C6 C1 N1 128.3(3) . . ?
C6 C1 C2 120.2(2) . . ?
C6 C1 N1A 97.0(6) . . ?
C2 C1 N1 111.5(3) . . ?
C2 C1 N1A 142.8(7) . . ?
C8 C7 S1 113.4(8) . . ?
C8 C7 N2 120.2(8) . . ?
N2 C7 S1 126.4(4) . . ?
C6 C5 C4 119.8(3) . . ?
C1 C6 C5 119.7(3) . . ?
C3 C4 C5 120.3(3) . . ?
C4 C3 C2 120.1(3) . . ?
C3 C2 C1 119.9(3) . . ?
N2A N1A C1 101.5(17) . . ?
N1A N2A C7A 105.7(16) . . ?
N2A C7A S1A 133.7(12) . . ?
C8A C7A N2A 122.3(15) . . ?
C8A C7A S1A 103.7(13) . . ?
N4 S1A C7A 97.9(6) . . ?
N3 N4 C8 115.3(6) . . ?
N3 N4 S1A 111.3(2) . . ?
N4 N3 S1 111.6(2) . . ?
N4 N3 C8A 111.8(11) . . ?
C7A C8A N3 115.1(19) . . ?

loop_
_geom_bond_atom_site_label_1
_geom_bond_atom_site_label_2
_geom_bond_distance
_geom_bond_site_symmetry_2
_geom_bond_publ_flag
S1 C7 1.722(5) . ?
S1 N3 1.682(2) . ?
C8 C7 1.334(14) . ?
C8 N4 1.489(15) . ?
N1 N2 1.281(6) . ?
N1 C1 1.420(5) . ?
N2 C7 1.376(7) . ?
C1 C6 1.378(4) . ?
C1 C2 1.382(4) . ?
C1 N1A 1.546(19) . ?
C5 C6 1.378(4) . ?
C5 C4 1.385(5) . ?
C4 C3 1.367(5) . ?
C3 C2 1.376(4) . ?
N1A N2A 1.18(2) . ?
N2A C7A 1.49(2) . ?
C7A S1A 1.671(17) . ?
C7A C8A 1.33(2) . ?
S1A N4 1.530(7) . ?
N4 N3 1.298(4) . ?
N3 C8A 1.368(16) . ?

loop_
_twin_individual_id
_twin_individual_mass_fraction_refined
_oxdiff_twin_reflns_isolated
_oxdiff_twin_reflns_overlapped
_twin_individual_twin_lattice_type
_twin_individual_twin_matrix_11
_twin_individual_twin_matrix_12
_twin_individual_twin_matrix_13
_twin_individual_twin_matrix_21
_twin_individual_twin_matrix_22
_twin_individual_twin_matrix_23
_twin_individual_twin_matrix_31
_twin_individual_twin_matrix_32
_twin_individual_twin_matrix_33
1 0.620(2) 5844 9741 ref 1.0000 0.0000 0.0000 0.0000 1.0000 0.0000 0.0000 0.0000 1.0000
2 0.380(2) 5869 9741 nmt -1.0004 -0.0012 -0.0006 0.0013 -0.9983 -0.0000 0.5720 -0.0046 1.0006
